data_4107248
loop_
_publ_author_name
'Muhammad Farooq Ibad'
'Peter Langer'
'Axel Schulz'
'Alexander Villinger'

_publ_contact_author_address
;
Universit\"at Rostock
Institut f\"ur Chemie
Abteilung f\"ur Anorganische Chemie
Albert-Einstein-Strasse 3a 
18059 Rostock
Bundesrepublik Deutschland
;
_publ_contact_author_email
;
axel.schulz@uni-rostock.de, alexander.villinger@uni-rostock.de'
;
_publ_contact_author_fax '+49 (0)381/498-6382'
_publ_contact_author_name 'Axel Schulz, Alexander Villinger'
_publ_contact_author_phone '+49 (0)381/498-6400 or 6403'
_publ_section_title
;
 Silylium-Arene Adducts: An Experimental and Theoretical Study
;
_journal_name_full 'Journal of the American Chemical Society'
_journal_page_first 21016
_journal_page_last 21027
_journal_paper_doi 10.1021/ja209693a
_journal_volume 133
_journal_year 2011
_chemical_formula_moiety 'C9 H15 Si +, C24 B F20 -'
_chemical_formula_sum 'C33 H15 B F20 Si'
_chemical_formula_weight 830.35
_chemical_name_systematic
;
 ?
;
_space_group_IT_number 13
_symmetry_cell_setting monoclinic
_symmetry_Int_Tables_number 13
_symmetry_space_group_name_Hall '-P 2yc'
_symmetry_space_group_name_H-M 'P 1 2/c 1'
_atom_sites_solution_hydrogens geom
_atom_sites_solution_primary direct
_atom_sites_solution_secondary difmap
_audit_author_name 'Villinger, A.'
_audit_creation_method SHELXL-97
_cell_angle_alpha 90.00
_cell_angle_beta 95.903(2)
_cell_angle_gamma 90.00
_cell_formula_units_Z 4
_cell_length_a 19.7831(8)
_cell_length_b 8.1266(3)
_cell_length_c 20.0827(9)
_cell_measurement_reflns_used 5123
_cell_measurement_temperature 173(2)
_cell_measurement_theta_max 45.426
_cell_measurement_theta_min 5.869
_cell_volume 3211.6(2)
_computing_cell_refinement 'Bruker Apex v2.0-2'
_computing_data_collection 'Bruker Apex v2.0-2'
_computing_data_reduction 'Bruker SAINT'
_computing_molecular_graphics 'ORTEP-3 (Farrugia, 1997)'
_computing_publication_material SHELXL-97
_computing_structure_refinement 'SHELXL-97 (Sheldrick, 1997)'
_computing_structure_solution 'SHELXS-97 (Sheldrick, 1997)'
_diffrn_ambient_temperature 173(2)
_diffrn_measured_fraction_theta_full 0.999
_diffrn_measured_fraction_theta_max 0.999
_diffrn_measurement_device_type 'Bruker Apex Kappa II-CCD-diffractometer'
_diffrn_measurement_method 'phi and psi scans'
_diffrn_radiation_monochromator graphite
_diffrn_radiation_source 'sealed tube'
_diffrn_radiation_type MoK\a
_diffrn_radiation_wavelength 0.71073
_diffrn_reflns_av_R_equivalents 0.0597
_diffrn_reflns_av_sigmaI/netI 0.0625
_diffrn_reflns_limit_h_max 25
_diffrn_reflns_limit_h_min -25
_diffrn_reflns_limit_k_max 10
_diffrn_reflns_limit_k_min -10
_diffrn_reflns_limit_l_max 25
_diffrn_reflns_limit_l_min -25
_diffrn_reflns_number 32831
_diffrn_reflns_theta_full 27.00
_diffrn_reflns_theta_max 27.00
_diffrn_reflns_theta_min 2.38
_exptl_absorpt_coefficient_mu 0.216
_exptl_absorpt_correction_T_max 0.9850
_exptl_absorpt_correction_T_min 0.9128
_exptl_absorpt_correction_type multi-scan
_exptl_absorpt_process_details '(SADABS; Sheldrick, 2004)'
_exptl_crystal_colour colourless
_exptl_crystal_density_diffrn 1.717
_exptl_crystal_description block
_exptl_crystal_F_000 1648
_exptl_crystal_size_max 0.43
_exptl_crystal_size_mid 0.19
_exptl_crystal_size_min 0.07
_refine_diff_density_max 0.393
_refine_diff_density_min -0.264
_refine_diff_density_rms 0.060
_refine_ls_extinction_method none
_refine_ls_goodness_of_fit_ref 0.949
_refine_ls_hydrogen_treatment mixed
_refine_ls_matrix_type full
_refine_ls_number_parameters 504
_refine_ls_number_reflns 7013
_refine_ls_number_restraints 0
_refine_ls_restrained_S_all 0.949
_refine_ls_R_factor_all 0.1023
_refine_ls_R_factor_gt 0.0456
_refine_ls_shift/su_max 0.001
_refine_ls_shift/su_mean 0.000
_refine_ls_structure_factor_coef Fsqd
_refine_ls_weighting_details 'calc w=1/[\s^2^(Fo^2^)+(0.0621P)^2^+0.0000P] where P=(Fo^2^+2Fc^2^)/3'
_refine_ls_weighting_scheme calc
_refine_ls_wR_factor_gt 0.1021
_refine_ls_wR_factor_ref 0.1167
_reflns_number_gt 4152
_reflns_number_total 7013
_reflns_threshold_expression >2\s(I)
_cod_data_source_file ja209693a_si_002_03.cif
_cod_data_source_block av_fi20b_me3si_benzene_2
_cod_original_sg_symbol_H-M 'P 2/c'
_cod_database_code 4107248

loop_
_symmetry_equiv_pos_as_xyz
'x, y, z'
'-x, y, -z+1/2'
'-x, -y, -z'
'x, -y, z-1/2'

loop_
_atom_site_label
_atom_site_type_symbol
_atom_site_fract_x
_atom_site_fract_y
_atom_site_fract_z
_atom_site_U_iso_or_equiv
_atom_site_adp_type
_atom_site_occupancy
_atom_site_symmetry_multiplicity
_atom_site_calc_flag
_atom_site_refinement_flags
Si1 Si 0.21164(3) 0.41069(9) 0.04189(3) 0.03487(18) Uani 1 1 d .
C1 C 0.26678(12) 0.2264(3) -0.00893(13) 0.0340(6) Uani 1 1 d .
C2 C 0.23808(12) 0.2574(3) -0.07475(12) 0.0333(6) Uani 1 1 d .
H2 H 0.1947 0.2136 -0.0899 0.040 Uiso 1 1 calc R
C3 C 0.27231(11) 0.3503(3) -0.11700(12) 0.0357(6) Uani 1 1 d .
H3 H 0.2523 0.3745 -0.1609 0.043 Uiso 1 1 calc R
C4 C 0.33672(11) 0.4088(3) -0.09503(12) 0.0380(6) Uani 1 1 d .
H4 H 0.3602 0.4748 -0.1242 0.046 Uiso 1 1 calc R
C5 C 0.36734(11) 0.3733(3) -0.03177(12) 0.0384(6) Uani 1 1 d .
H5 H 0.4118 0.4130 -0.0181 0.046 Uiso 1 1 calc R
C6 C 0.33342(11) 0.2804(3) 0.01142(12) 0.0352(6) Uani 1 1 d .
H6 H 0.3547 0.2528 0.0545 0.042 Uiso 1 1 calc R
C7 C 0.24004(14) 0.6154(3) 0.01744(13) 0.0493(7) Uani 1 1 d .
H7A H 0.2118 0.7000 0.0356 0.074 Uiso 1 1 calc R
H7B H 0.2359 0.6236 -0.0315 0.074 Uiso 1 1 calc R
H7C H 0.2876 0.6316 0.0351 0.074 Uiso 1 1 calc R
C8 C 0.23558(14) 0.3632(3) 0.13053(12) 0.0464(7) Uani 1 1 d .
H8A H 0.2093 0.4325 0.1584 0.070 Uiso 1 1 calc R
H8B H 0.2842 0.3846 0.1417 0.070 Uiso 1 1 calc R
H8C H 0.2261 0.2470 0.1389 0.070 Uiso 1 1 calc R
C9 C 0.12262(12) 0.3624(4) 0.01269(15) 0.0630(9) Uani 1 1 d .
H9A H 0.1157 0.2431 0.0140 0.094 Uiso 1 1 calc R
H9B H 0.1121 0.4020 -0.0333 0.094 Uiso 1 1 calc R
H9C H 0.0926 0.4165 0.0418 0.094 Uiso 1 1 calc R
H1 H 0.2485(13) 0.142(4) 0.0128(13) 0.058(9) Uiso 1 1 d .
B1 B 1.0000 0.5167(5) 0.2500 0.0274(8) Uani 1 2 d S
F1 F 0.90253(6) 0.74396(18) 0.18502(7) 0.0423(4) Uani 1 1 d .
F2 F 0.82752(7) 0.96683(18) 0.24075(9) 0.0556(4) Uani 1 1 d .
F3 F 0.83481(8) 0.99548(18) 0.37695(9) 0.0595(5) Uani 1 1 d .
F4 F 0.92002(7) 0.79580(19) 0.45488(7) 0.0506(4) Uani 1 1 d .
F5 F 0.99678(6) 0.57907(17) 0.40162(6) 0.0375(3) Uani 1 1 d .
F6 F 1.15544(6) 0.45279(18) 0.27017(7) 0.0391(3) Uani 1 1 d .
F7 F 1.21643(7) 0.23722(19) 0.35383(7) 0.0500(4) Uani 1 1 d .
F8 F 1.14386(8) 0.04556(18) 0.43250(8) 0.0561(4) Uani 1 1 d .
F9 F 1.00594(8) 0.07315(18) 0.42213(7) 0.0528(4) Uani 1 1 d .
F10 F 0.94266(6) 0.29085(17) 0.33840(7) 0.0402(4) Uani 1 1 d .
C10 C 0.95243(10) 0.6443(3) 0.28952(11) 0.0271(5) Uani 1 1 d .
C11 C 0.90914(11) 0.7526(3) 0.25282(12) 0.0316(5) Uani 1 1 d .
C12 C 0.86954(11) 0.8700(3) 0.28015(14) 0.0380(6) Uani 1 1 d .
C13 C 0.87307(12) 0.8837(3) 0.34840(14) 0.0393(6) Uani 1 1 d .
C14 C 0.91571(12) 0.7825(3) 0.38781(12) 0.0357(6) Uani 1 1 d .
C15 C 0.95461(11) 0.6682(3) 0.35792(11) 0.0301(5) Uani 1 1 d .
C16 C 1.04486(11) 0.3890(3) 0.30122(11) 0.0282(5) Uani 1 1 d .
C17 C 1.11471(11) 0.3648(3) 0.30778(11) 0.0311(5) Uani 1 1 d .
C18 C 1.14809(12) 0.2521(3) 0.35083(12) 0.0374(6) Uani 1 1 d .
C19 C 1.11200(13) 0.1545(3) 0.38985(12) 0.0387(6) Uani 1 1 d .
C20 C 1.04232(13) 0.1690(3) 0.38436(12) 0.0375(6) Uani 1 1 d .
C21 C 1.01146(11) 0.2821(3) 0.34078(11) 0.0314(5) Uani 1 1 d .
B2 B 0.5000 0.4832(4) 0.2500 0.0225(7) Uani 1 2 d S
F11 F 0.53695(6) 0.72620(16) 0.15536(6) 0.0342(3) Uani 1 1 d .
F12 F 0.45939(7) 0.95860(17) 0.09280(7) 0.0437(4) Uani 1 1 d .
F13 F 0.32407(7) 0.97410(17) 0.10751(8) 0.0489(4) Uani 1 1 d .
F14 F 0.26963(6) 0.75494(17) 0.18924(7) 0.0418(4) Uani 1 1 d .
F15 F 0.34445(6) 0.53050(15) 0.25431(6) 0.0307(3) Uani 1 1 d .
F16 F 0.52334(7) 0.43394(17) 0.40348(6) 0.0403(4) Uani 1 1 d .
F17 F 0.45586(9) 0.2298(2) 0.47322(7) 0.0615(5) Uani 1 1 d .
F18 F 0.35825(9) 0.0281(2) 0.41264(9) 0.0690(5) Uani 1 1 d .
F19 F 0.33088(8) 0.03747(18) 0.27687(9) 0.0571(5) Uani 1 1 d .
F20 F 0.39755(6) 0.24516(16) 0.20430(7) 0.0372(3) Uani 1 1 d .
C22 C 0.44584(10) 0.6111(3) 0.20782(10) 0.0228(5) Uani 1 1 d .
C23 C 0.47020(10) 0.7287(3) 0.16570(11) 0.0262(5) Uani 1 1 d .
C24 C 0.43185(12) 0.8488(3) 0.13233(11) 0.0303(5) Uani 1 1 d .
C25 C 0.36343(12) 0.8576(3) 0.13982(11) 0.0319(6) Uani 1 1 d .
C26 C 0.33590(11) 0.7467(3) 0.18072(12) 0.0292(5) Uani 1 1 d .
C27 C 0.37711(10) 0.6293(3) 0.21350(10) 0.0243(5) Uani 1 1 d .
C28 C 0.46229(10) 0.3566(3) 0.29948(11) 0.0237(5) Uani 1 1 d .
C29 C 0.47516(11) 0.3405(3) 0.36798(11) 0.0302(5) Uani 1 1 d .
C30 C 0.44093(13) 0.2340(3) 0.40654(12) 0.0384(6) Uani 1 1 d .
C31 C 0.39211(13) 0.1320(3) 0.37618(14) 0.0440(7) Uani 1 1 d .
C32 C 0.37850(12) 0.1366(3) 0.30780(14) 0.0376(6) Uani 1 1 d .
C33 C 0.41393(11) 0.2453(3) 0.27169(11) 0.0296(5) Uani 1 1 d .

loop_
_atom_site_aniso_label
_atom_site_aniso_U_11
_atom_site_aniso_U_22
_atom_site_aniso_U_33
_atom_site_aniso_U_23
_atom_site_aniso_U_13
_atom_site_aniso_U_12
Si1 0.0283(3) 0.0477(4) 0.0287(3) -0.0014(3) 0.0032(3) 0.0000(3)
C1 0.0356(13) 0.0290(13) 0.0373(14) 0.0044(12) 0.0034(11) -0.0025(11)
C2 0.0284(12) 0.0344(13) 0.0365(14) -0.0061(11) 0.0013(11) -0.0057(11)
C3 0.0308(13) 0.0484(15) 0.0276(12) -0.0005(12) 0.0022(11) 0.0017(11)
C4 0.0309(13) 0.0528(16) 0.0317(13) 0.0010(12) 0.0095(11) -0.0061(12)
C5 0.0216(12) 0.0566(17) 0.0373(14) 0.0014(13) 0.0036(11) -0.0051(11)
C6 0.0310(13) 0.0424(15) 0.0312(13) 0.0037(12) -0.0009(11) 0.0073(11)
C7 0.0662(19) 0.0435(16) 0.0385(15) 0.0004(13) 0.0070(14) 0.0129(14)
C8 0.0544(17) 0.0528(17) 0.0320(14) -0.0031(13) 0.0037(13) -0.0161(14)
C9 0.0252(13) 0.112(3) 0.0525(18) -0.0183(19) 0.0067(13) 0.0032(16)
B1 0.0185(17) 0.040(2) 0.0238(18) 0.000 0.0018(15) 0.000
F1 0.0309(7) 0.0615(10) 0.0341(8) 0.0130(7) 0.0014(6) 0.0074(7)
F2 0.0371(8) 0.0511(9) 0.0802(12) 0.0244(9) 0.0144(8) 0.0148(7)
F3 0.0489(9) 0.0460(9) 0.0881(13) -0.0153(9) 0.0282(9) 0.0069(7)
F4 0.0484(9) 0.0659(11) 0.0398(9) -0.0210(8) 0.0148(7) -0.0071(8)
F5 0.0314(7) 0.0564(9) 0.0238(7) -0.0023(7) -0.0014(6) 0.0029(7)
F6 0.0216(6) 0.0606(9) 0.0354(8) -0.0015(7) 0.0044(6) 0.0051(6)
F7 0.0332(8) 0.0666(10) 0.0480(9) -0.0132(8) -0.0072(7) 0.0233(7)
F8 0.0728(11) 0.0448(9) 0.0470(9) 0.0035(7) -0.0112(8) 0.0248(8)
F9 0.0659(10) 0.0470(9) 0.0433(9) 0.0121(7) -0.0051(8) -0.0108(8)
F10 0.0290(7) 0.0561(9) 0.0353(8) 0.0078(7) 0.0026(6) -0.0072(6)
C10 0.0164(10) 0.0349(13) 0.0300(12) -0.0017(11) 0.0027(9) -0.0025(9)
C11 0.0212(11) 0.0408(14) 0.0334(13) 0.0031(11) 0.0051(10) -0.0029(10)
C12 0.0232(12) 0.0325(14) 0.0588(17) 0.0105(13) 0.0071(12) 0.0015(10)
C13 0.0296(13) 0.0322(14) 0.0593(18) -0.0089(13) 0.0198(13) -0.0018(11)
C14 0.0286(12) 0.0419(15) 0.0376(14) -0.0111(12) 0.0088(11) -0.0081(11)
C15 0.0192(11) 0.0400(14) 0.0317(13) -0.0028(11) 0.0060(10) -0.0042(10)
C16 0.0244(11) 0.0373(14) 0.0221(11) -0.0055(10) -0.0015(9) 0.0019(10)
C17 0.0279(12) 0.0404(14) 0.0249(12) -0.0076(11) 0.0023(10) 0.0017(11)
C18 0.0274(12) 0.0499(16) 0.0330(13) -0.0130(13) -0.0063(11) 0.0143(12)
C19 0.0491(16) 0.0338(14) 0.0310(13) -0.0047(12) -0.0064(12) 0.0156(12)
C20 0.0489(16) 0.0329(14) 0.0304(13) -0.0009(11) 0.0020(12) -0.0064(12)
C21 0.0247(11) 0.0411(14) 0.0281(12) -0.0026(11) 0.0007(10) -0.0005(11)
B2 0.0222(17) 0.0256(19) 0.0195(17) 0.000 0.0008(14) 0.000
F11 0.0253(7) 0.0434(8) 0.0348(7) 0.0083(6) 0.0072(6) -0.0040(6)
F12 0.0542(9) 0.0374(8) 0.0387(8) 0.0127(7) 0.0011(7) -0.0085(7)
F13 0.0473(9) 0.0380(8) 0.0576(10) 0.0142(7) -0.0124(8) 0.0116(7)
F14 0.0233(7) 0.0460(9) 0.0552(9) 0.0026(7) 0.0006(6) 0.0110(6)
F15 0.0224(6) 0.0401(8) 0.0304(7) 0.0051(6) 0.0065(6) 0.0022(6)
F16 0.0402(8) 0.0530(9) 0.0258(7) 0.0081(6) -0.0054(6) -0.0078(7)
F17 0.0771(12) 0.0734(12) 0.0350(9) 0.0249(8) 0.0097(8) -0.0049(9)
F18 0.0785(12) 0.0535(10) 0.0805(13) 0.0215(9) 0.0350(10) -0.0157(9)
F19 0.0510(9) 0.0447(9) 0.0786(12) -0.0141(8) 0.0209(9) -0.0254(8)
F20 0.0317(7) 0.0438(8) 0.0360(8) -0.0092(6) 0.0020(6) -0.0084(6)
C22 0.0225(11) 0.0270(12) 0.0183(10) -0.0031(9) 0.0003(9) -0.0003(9)
C23 0.0204(11) 0.0301(13) 0.0279(12) -0.0025(10) 0.0022(9) -0.0026(9)
C24 0.0390(13) 0.0268(12) 0.0246(12) 0.0032(10) 0.0006(10) -0.0044(11)
C25 0.0379(13) 0.0235(12) 0.0318(13) -0.0003(11) -0.0085(11) 0.0049(10)
C26 0.0222(11) 0.0315(13) 0.0330(13) -0.0055(11) -0.0018(10) 0.0054(10)
C27 0.0257(11) 0.0261(12) 0.0210(11) -0.0029(10) 0.0015(9) -0.0006(9)
C28 0.0169(10) 0.0256(12) 0.0290(12) 0.0012(10) 0.0040(9) 0.0052(9)
C29 0.0268(12) 0.0341(13) 0.0298(12) 0.0051(11) 0.0032(10) 0.0046(10)
C30 0.0425(14) 0.0389(15) 0.0349(14) 0.0138(12) 0.0096(12) 0.0051(12)
C31 0.0465(15) 0.0316(14) 0.0571(18) 0.0168(13) 0.0207(14) -0.0009(12)
C32 0.0325(13) 0.0253(13) 0.0572(17) -0.0037(12) 0.0154(12) -0.0058(11)
C33 0.0279(12) 0.0287(13) 0.0324(13) -0.0023(11) 0.0048(10) 0.0014(10)

loop_
_atom_type_symbol
_atom_type_description
_atom_type_scat_dispersion_real
_atom_type_scat_dispersion_imag
_atom_type_scat_source
C C 0.0033 0.0016 'International Tables Vol C Tables 4.2.6.8 and 6.1.1.4'
H H 0.0000 0.0000 'International Tables Vol C Tables 4.2.6.8 and 6.1.1.4'
B B 0.0013 0.0007 'International Tables Vol C Tables 4.2.6.8 and 6.1.1.4'
F F 0.0171 0.0103 'International Tables Vol C Tables 4.2.6.8 and 6.1.1.4'
Si Si 0.0817 0.0704 'International Tables Vol C Tables 4.2.6.8 and 6.1.1.4'

loop_
_geom_angle_atom_site_label_1
_geom_angle_atom_site_label_2
_geom_angle_atom_site_label_3
_geom_angle
_geom_angle_site_symmetry_1
_geom_angle_site_symmetry_3
C8 Si1 C7 113.20(12) . .
C8 Si1 C9 114.03(13) . .
C7 Si1 C9 114.60(14) . .
C8 Si1 C1 102.65(11) . .
C7 Si1 C1 108.46(11) . .
C9 Si1 C1 102.36(12) . .
C2 C1 C6 119.5(2) . .
C2 C1 Si1 98.32(16) . .
C6 C1 Si1 98.60(16) . .
C2 C1 H1 116.4(17) . .
C6 C1 H1 120.2(16) . .
Si1 C1 H1 92.8(18) . .
C3 C2 C1 120.3(2) . .
C3 C2 H2 119.8 . .
C1 C2 H2 119.8 . .
C2 C3 C4 119.3(2) . .
C2 C3 H3 120.4 . .
C4 C3 H3 120.4 . .
C5 C4 C3 121.5(2) . .
C5 C4 H4 119.3 . .
C3 C4 H4 119.3 . .
C6 C5 C4 119.9(2) . .
C6 C5 H5 120.0 . .
C4 C5 H5 120.0 . .
C5 C6 C1 119.4(2) . .
C5 C6 H6 120.3 . .
C1 C6 H6 120.3 . .
Si1 C7 H7A 109.5 . .
Si1 C7 H7B 109.5 . .
H7A C7 H7B 109.5 . .
Si1 C7 H7C 109.5 . .
H7A C7 H7C 109.5 . .
H7B C7 H7C 109.5 . .
Si1 C8 H8A 109.5 . .
Si1 C8 H8B 109.5 . .
H8A C8 H8B 109.5 . .
Si1 C8 H8C 109.5 . .
H8A C8 H8C 109.5 . .
H8B C8 H8C 109.5 . .
Si1 C9 H9A 109.5 . .
Si1 C9 H9B 109.5 . .
H9A C9 H9B 109.5 . .
Si1 C9 H9C 109.5 . .
H9A C9 H9C 109.5 . .
H9B C9 H9C 109.5 . .
C16 B1 C16 102.2(3) 2_755 .
C16 B1 C10 112.94(11) 2_755 2_755
C16 B1 C10 113.33(10) . 2_755
C16 B1 C10 113.33(10) 2_755 .
C16 B1 C10 112.94(11) . .
C10 B1 C10 102.5(3) 2_755 .
C15 C10 C11 113.2(2) . .
C15 C10 B1 127.02(18) . .
C11 C10 B1 119.54(18) . .
F1 C11 C12 115.7(2) . .
F1 C11 C10 119.4(2) . .
C12 C11 C10 124.8(2) . .
F2 C12 C13 120.5(2) . .
F2 C12 C11 120.8(2) . .
C13 C12 C11 118.7(2) . .
F3 C13 C12 120.5(2) . .
F3 C13 C14 119.9(2) . .
C12 C13 C14 119.6(2) . .
F4 C14 C13 120.1(2) . .
F4 C14 C15 120.5(2) . .
C13 C14 C15 119.3(2) . .
F5 C15 C14 114.2(2) . .
F5 C15 C10 121.5(2) . .
C14 C15 C10 124.3(2) . .
C17 C16 C21 112.6(2) . .
C17 C16 B1 127.80(19) . .
C21 C16 B1 119.46(17) . .
F6 C17 C18 115.1(2) . .
F6 C17 C16 120.8(2) . .
C18 C17 C16 124.1(2) . .
F7 C18 C19 120.1(2) . .
F7 C18 C17 119.9(2) . .
C19 C18 C17 120.0(2) . .
F8 C19 C18 120.6(2) . .
F8 C19 C20 120.5(2) . .
C18 C19 C20 118.8(2) . .
F9 C20 C21 121.3(2) . .
F9 C20 C19 119.6(2) . .
C21 C20 C19 119.1(2) . .
F10 C21 C20 115.9(2) . .
F10 C21 C16 118.7(2) . .
C20 C21 C16 125.3(2) . .
C28 B2 C28 103.4(2) . 2_655
C28 B2 C22 112.87(10) . 2_655
C28 B2 C22 112.78(10) 2_655 2_655
C28 B2 C22 112.78(10) . .
C28 B2 C22 112.87(10) 2_655 .
C22 B2 C22 102.5(2) 2_655 .
C27 C22 C23 112.35(19) . .
C27 C22 B2 127.77(17) . .
C23 C22 B2 119.55(17) . .
F11 C23 C24 115.78(19) . .
F11 C23 C22 118.98(18) . .
C24 C23 C22 125.2(2) . .
F12 C24 C23 121.6(2) . .
F12 C24 C25 119.4(2) . .
C23 C24 C25 119.0(2) . .
F13 C25 C26 120.3(2) . .
F13 C25 C24 120.5(2) . .
C26 C25 C24 119.1(2) . .
F14 C26 C25 119.9(2) . .
F14 C26 C27 120.8(2) . .
C25 C26 C27 119.3(2) . .
F15 C27 C26 113.77(18) . .
F15 C27 C22 121.28(18) . .
C26 C27 C22 124.9(2) . .
C29 C28 C33 112.8(2) . .
C29 C28 B2 127.41(18) . .
C33 C28 B2 119.72(17) . .
F16 C29 C28 121.1(2) . .
F16 C29 C30 114.4(2) . .
C28 C29 C30 124.5(2) . .
F17 C30 C31 120.2(2) . .
F17 C30 C29 120.3(2) . .
C31 C30 C29 119.6(2) . .
F18 C31 C30 120.5(2) . .
F18 C31 C32 120.4(2) . .
C30 C31 C32 119.1(2) . .
F19 C32 C31 120.2(2) . .
F19 C32 C33 120.8(2) . .
C31 C32 C33 119.0(2) . .
F20 C33 C32 116.2(2) . .
F20 C33 C28 118.94(19) . .
C32 C33 C28 124.8(2) . .

loop_
_geom_bond_atom_site_label_1
_geom_bond_atom_site_label_2
_geom_bond_distance
_geom_bond_site_symmetry_2
Si1 C8 1.835(2) .
Si1 C7 1.839(3) .
Si1 C9 1.840(3) .
Si1 C1 2.169(3) .
C1 C2 1.407(3) .
C1 C6 1.409(3) .
C1 H1 0.91(3) .
C2 C3 1.366(3) .
C2 H2 0.9500 .
C3 C4 1.389(3) .
C3 H3 0.9500 .
C4 C5 1.380(3) .
C4 H4 0.9500 .
C5 C6 1.376(3) .
C5 H5 0.9500 .
C6 H6 0.9500 .
C7 H7A 0.9800 .
C7 H7B 0.9800 .
C7 H7C 0.9800 .
C8 H8A 0.9800 .
C8 H8B 0.9800 .
C8 H8C 0.9800 .
C9 H9A 0.9800 .
C9 H9B 0.9800 .
C9 H9C 0.9800 .
B1 C16 1.654(3) 2_755
B1 C16 1.654(3) .
B1 C10 1.657(3) 2_755
B1 C10 1.657(3) .
F1 C11 1.356(3) .
F2 C12 1.342(3) .
F3 C13 1.348(3) .
F4 C14 1.345(3) .
F5 C15 1.357(3) .
F6 C17 1.362(3) .
F7 C18 1.352(3) .
F8 C19 1.343(3) .
F9 C20 1.346(3) .
F10 C21 1.359(2) .
C10 C15 1.383(3) .
C10 C11 1.386(3) .
C11 C12 1.383(3) .
C12 C13 1.370(4) .
C13 C14 1.370(3) .
C14 C15 1.382(3) .
C16 C17 1.389(3) .
C16 C21 1.389(3) .
C17 C18 1.380(3) .
C18 C19 1.367(4) .
C19 C20 1.377(3) .
C20 C21 1.368(3) .
B2 C28 1.660(3) .
B2 C28 1.660(3) 2_655
B2 C22 1.661(3) 2_655
B2 C22 1.661(3) .
F11 C23 1.358(2) .
F12 C24 1.346(3) .
F13 C25 1.349(2) .
F14 C26 1.341(2) .
F15 C27 1.358(2) .
F16 C29 1.361(3) .
F17 C30 1.342(3) .
F18 C31 1.341(3) .
F19 C32 1.342(3) .
F20 C33 1.359(3) .
C22 C27 1.384(3) .
C22 C23 1.395(3) .
C23 C24 1.368(3) .
C24 C25 1.379(3) .
C25 C26 1.369(3) .
C26 C27 1.378(3) .
C28 C29 1.379(3) .
C28 C33 1.391(3) .
C29 C30 1.384(3) .
C30 C31 1.367(4) .
C31 C32 1.373(4) .
C32 C33 1.379(3) .

loop_
_geom_torsion_atom_site_label_1
_geom_torsion_atom_site_label_2
_geom_torsion_atom_site_label_3
_geom_torsion_atom_site_label_4
_geom_torsion
_geom_torsion_site_symmetry_1
C8 Si1 C1 C2 172.11(16) .
C7 Si1 C1 C2 -67.85(18) .
C9 Si1 C1 C2 53.7(2) .
C8 Si1 C1 C6 -66.23(18) .
C7 Si1 C1 C6 53.81(19) .
C9 Si1 C1 C6 175.31(18) .
C6 C1 C2 C3 -5.2(4) .
Si1 C1 C2 C3 99.7(2) .
C1 C2 C3 C4 2.2(4) .
C2 C3 C4 C5 1.0(4) .
C3 C4 C5 C6 -1.2(4) .
C4 C5 C6 C1 -1.8(4) .
C2 C1 C6 C5 4.9(4) .
Si1 C1 C6 C5 -99.8(2) .
C16 B1 C10 C15 125.6(2) 2_755
C16 B1 C10 C15 10.0(3) .
C10 B1 C10 C15 -112.3(2) 2_755
C16 B1 C10 C11 -60.8(3) 2_755
C16 B1 C10 C11 -176.45(19) .
C10 B1 C10 C11 61.25(17) 2_755
C15 C10 C11 F1 179.44(19) .
B1 C10 C11 F1 5.0(3) .
C15 C10 C11 C12 -2.2(3) .
B1 C10 C11 C12 -176.7(2) .
F1 C11 C12 F2 0.3(3) .
C10 C11 C12 F2 -178.1(2) .
F1 C11 C12 C13 179.1(2) .
C10 C11 C12 C13 0.7(4) .
F2 C12 C13 F3 -0.6(4) .
C11 C12 C13 F3 -179.4(2) .
F2 C12 C13 C14 179.3(2) .
C11 C12 C13 C14 0.4(4) .
F3 C13 C14 F4 -0.8(3) .
C12 C13 C14 F4 179.4(2) .
F3 C13 C14 C15 179.9(2) .
C12 C13 C14 C15 0.1(4) .
F4 C14 C15 F5 -1.7(3) .
C13 C14 C15 F5 177.6(2) .
F4 C14 C15 C10 178.8(2) .
C13 C14 C15 C10 -1.9(4) .
C11 C10 C15 F5 -176.66(19) .
B1 C10 C15 F5 -2.7(3) .
C11 C10 C15 C14 2.8(3) .
B1 C10 C15 C14 176.8(2) .
C16 B1 C16 C17 113.3(2) 2_755
C10 B1 C16 C17 -8.6(3) 2_755
C10 B1 C16 C17 -124.6(2) .
C16 B1 C16 C21 -62.16(18) 2_755
C10 B1 C16 C21 175.98(19) 2_755
C10 B1 C16 C21 60.0(3) .
C21 C16 C17 F6 176.61(19) .
B1 C16 C17 F6 0.9(4) .
C21 C16 C17 C18 -2.6(3) .
B1 C16 C17 C18 -178.3(2) .
F6 C17 C18 F7 0.8(3) .
C16 C17 C18 F7 -180.0(2) .
F6 C17 C18 C19 -178.5(2) .
C16 C17 C18 C19 0.7(4) .
F7 C18 C19 F8 1.5(3) .
C17 C18 C19 F8 -179.3(2) .
F7 C18 C19 C20 -178.2(2) .
C17 C18 C19 C20 1.1(4) .
F8 C19 C20 F9 0.0(3) .
C18 C19 C20 F9 179.6(2) .
F8 C19 C20 C21 179.5(2) .
C18 C19 C20 C21 -0.9(4) .
F9 C20 C21 F10 0.1(3) .
C19 C20 C21 F10 -179.4(2) .
F9 C20 C21 C16 178.2(2) .
C19 C20 C21 C16 -1.3(4) .
C17 C16 C21 F10 -179.03(19) .
B1 C16 C21 F10 -2.9(3) .
C17 C16 C21 C20 2.9(3) .
B1 C16 C21 C20 179.0(2) .
C28 B2 C22 C27 5.0(3) .
C28 B2 C22 C27 121.8(2) 2_655
C22 B2 C22 C27 -116.6(2) 2_655
C28 B2 C22 C23 177.94(18) .
C28 B2 C22 C23 -65.3(3) 2_655
C22 B2 C22 C23 56.27(16) 2_655
C27 C22 C23 F11 179.94(18) .
B2 C22 C23 F11 6.0(3) .
C27 C22 C23 C24 -0.8(3) .
B2 C22 C23 C24 -174.7(2) .
F11 C23 C24 F12 -1.1(3) .
C22 C23 C24 F12 179.6(2) .
F11 C23 C24 C25 179.2(2) .
C22 C23 C24 C25 0.0(3) .
F12 C24 C25 F13 0.5(3) .
C23 C24 C25 F13 -179.8(2) .
F12 C24 C25 C26 -179.23(19) .
C23 C24 C25 C26 0.4(3) .
F13 C25 C26 F14 -0.6(3) .
C24 C25 C26 F14 179.1(2) .
F13 C25 C26 C27 -179.66(19) .
C24 C25 C26 C27 0.1(3) .
F14 C26 C27 F15 -1.2(3) .
C25 C26 C27 F15 177.79(19) .
F14 C26 C27 C22 179.9(2) .
C25 C26 C27 C22 -1.1(3) .
C23 C22 C27 F15 -177.43(18) .
B2 C22 C27 F15 -4.1(3) .
C23 C22 C27 C26 1.4(3) .
B2 C22 C27 C26 174.7(2) .
C28 B2 C28 C29 116.9(2) 2_655
C22 B2 C28 C29 -5.2(3) 2_655
C22 B2 C28 C29 -120.9(2) .
C28 B2 C28 C33 -59.81(17) 2_655
C22 B2 C28 C33 178.03(18) 2_655
C22 B2 C28 C33 62.4(3) .
C33 C28 C29 F16 176.94(19) .
B2 C28 C29 F16 0.0(3) .
C33 C28 C29 C30 -4.2(3) .
B2 C28 C29 C30 178.9(2) .
F16 C29 C30 F17 0.6(3) .
C28 C29 C30 F17 -178.3(2) .
F16 C29 C30 C31 -179.0(2) .
C28 C29 C30 C31 2.1(4) .
F17 C30 C31 F18 0.6(4) .
C29 C30 C31 F18 -179.9(2) .
F17 C30 C31 C32 -178.9(2) .
C29 C30 C31 C32 0.6(4) .
F18 C31 C32 F19 0.3(4) .
C30 C31 C32 F19 179.9(2) .
F18 C31 C32 C33 179.7(2) .
C30 C31 C32 C33 -0.7(4) .
F19 C32 C33 F20 0.1(3) .
C31 C32 C33 F20 -179.3(2) .
F19 C32 C33 C28 177.6(2) .
C31 C32 C33 C28 -1.8(4) .
C29 C28 C33 F20 -178.51(19) .
B2 C28 C33 F20 -1.3(3) .
C29 C28 C33 C32 4.1(3) .
B2 C28 C33 C32 -178.8(2) .
